data_7709215
loop_
_publ_author_name
'Cesari, Cristiana'
'Bortoluzzi, Marco'
'Femoni, Cristina'
'Iapalucci, Maria Carmela'
'Zacchini, Stefano'

_publ_section_title
;
 Synthesis, molecular structure and fluxional behavior of the elusive
 [HRu4(CO)12]3-- carbonyl anion
;
_journal_name_full 'Dalton Transactions'
_journal_paper_doi 10.1039/D1DT03622J
_journal_year 2022
_chemical_formula_sum 'C24 H40 N2 O8 Ru2'
_chemical_formula_weight 686.72
_space_group_crystal_system monoclinic
_space_group_IT_number 14
_space_group_name_Hall '-P 2yn'
_space_group_name_H-M_alt 'P 1 21/n 1'
_atom_sites_solution_hydrogens geom
_audit_creation_method SHELXL-2014/7
_audit_update_record
;
2021-10-11 deposited with the CCDC.	2022-01-04 downloaded from the CCDC.
;
_cell_angle_alpha 90
_cell_angle_beta 113.085(2)
_cell_angle_gamma 90
_cell_formula_units_Z 2
_cell_length_a 9.5198(6)
_cell_length_b 13.7870(8)
_cell_length_c 11.8620(7)
_cell_measurement_reflns_used 9888
_cell_measurement_temperature 100(2)
_cell_measurement_theta_max 31.552
_cell_measurement_theta_min 2.7555
_cell_volume 1432.21(15)
_computing_cell_refinement 'APEX2 (Bruker AXS, 2006)'
_computing_data_collection 'APEX2 (Bruker AXS, 2006)'
_computing_data_reduction 'SAINT (Bruker AXS, 2004)'
_computing_molecular_graphics 'SCHAKAL99 (Keller, 1999)'
_computing_publication_material 'XCIF (Bruker AXS, 2001)'
_computing_structure_refinement 'SHELXL-2014/7 (Sheldrick, 2014)'
_computing_structure_solution 'SHELXL-2014/7 (Sheldrick, 2014)'
_diffrn_ambient_temperature 100(2)
_diffrn_measured_fraction_theta_full 1.000
_diffrn_measured_fraction_theta_max 0.999
_diffrn_measurement_device_type 'PHOTON2 area detector'
_diffrn_measurement_method 'phi and omega scans'
_diffrn_radiation_type MoK\a
_diffrn_radiation_wavelength 0.71073
_diffrn_reflns_av_R_equivalents 0.0377
_diffrn_reflns_av_unetI/netI 0.0160
_diffrn_reflns_Laue_measured_fraction_full 1.000
_diffrn_reflns_Laue_measured_fraction_max 0.999
_diffrn_reflns_limit_h_max 12
_diffrn_reflns_limit_h_min -12
_diffrn_reflns_limit_k_max 18
_diffrn_reflns_limit_k_min -18
_diffrn_reflns_limit_l_max 15
_diffrn_reflns_limit_l_min -15
_diffrn_reflns_number 31227
_diffrn_reflns_point_group_measured_fraction_full 1.000
_diffrn_reflns_point_group_measured_fraction_max 0.999
_diffrn_reflns_theta_full 25.242
_diffrn_reflns_theta_max 27.994
_diffrn_reflns_theta_min 2.380
_diffrn_source 'fine-focus sealed tube'
_exptl_absorpt_coefficient_mu 1.100
_exptl_absorpt_correction_T_max 0.4339
_exptl_absorpt_correction_T_min 0.2995
_exptl_absorpt_correction_type empirical
_exptl_absorpt_process_details
;
 Data were corrected for Lorentz polarization and absorption
 effects (empirical absorption corrections SADABS).
 R(int) = 0.1491 (selected reflections only, before parameter refinement)
 R(int) = 0.0516 (selected reflections only, after parameter refinement)
;
_exptl_crystal_colour yellow
_exptl_crystal_density_diffrn 1.592
_exptl_crystal_description prism
_exptl_crystal_F_000 700
_exptl_crystal_size_max 0.240
_exptl_crystal_size_mid 0.210
_exptl_crystal_size_min 0.190
_refine_diff_density_max 0.292
_refine_diff_density_min -0.355
_refine_diff_density_rms 0.050
_refine_ls_extinction_method none
_refine_ls_goodness_of_fit_ref 1.084
_refine_ls_hydrogen_treatment constr
_refine_ls_matrix_type full
_refine_ls_number_parameters 167
_refine_ls_number_reflns 3453
_refine_ls_number_restraints 0
_refine_ls_restrained_S_all 1.084
_refine_ls_R_factor_all 0.0161
_refine_ls_R_factor_gt 0.0145
_refine_ls_shift/su_max 0.002
_refine_ls_shift/su_mean 0.000
_refine_ls_structure_factor_coef Fsqd
_refine_ls_weighting_details 'w=1/[\s^2^(Fo^2^)+(0.0132P)^2^+0.5656P] where P=(Fo^2^+2Fc^2^)/3'
_refine_ls_weighting_scheme calc
_refine_ls_wR_factor_gt 0.0351
_refine_ls_wR_factor_ref 0.0355
_reflns_Friedel_coverage 0.000
_reflns_number_gt 3298
_reflns_number_total 3453
_reflns_threshold_expression 'I > 2\s(I)'
_cod_data_source_file d1dt03622j3.cif
_cod_data_source_block Ru2CO8
_cod_original_sg_symbol_H-M 'P 21/n'
_cod_database_code 7709215
_shelx_shelxl_version_number 2014/7
_shelx_space_group_comment
;
The symmetry employed for this shelxl refinement is uniquely defined
by the following loop, which should always be used as a source of
symmetry information in preference to the above space-group names.
They are only intended as comments.
;
_shelx_estimated_absorpt_t_min 0.778
_shelx_estimated_absorpt_t_max 0.818

loop_
_space_group_symop_operation_xyz
'x, y, z'
'-x+1/2, y+1/2, -z+1/2'
'-x, -y, -z'
'x-1/2, -y-1/2, z-1/2'

loop_
_atom_site_label
_atom_site_type_symbol
_atom_site_fract_x
_atom_site_fract_y
_atom_site_fract_z
_atom_site_U_iso_or_equiv
_atom_site_adp_type
_atom_site_occupancy
_atom_site_site_symmetry_order
_atom_site_calc_flag
_atom_site_refinement_flags_posn
_atom_site_refinement_flags_adp
_atom_site_refinement_flags_occupancy
_atom_site_disorder_assembly
_atom_site_disorder_group
Ru1 Ru 0.14027(2) 0.56149(2) 0.54134(2) 0.01037(3) Uani 1 1 d . . . . .
C1 C 0.31927(14) 0.63570(9) 0.58760(11) 0.0145(2) Uani 1 1 d . . . . .
C2 C 0.01360(14) 0.66029(9) 0.43424(11) 0.0160(2) Uani 1 1 d . . . . .
C3 C 0.13938(14) 0.55732(9) 0.70296(12) 0.0173(2) Uani 1 1 d . . . . .
C4 C 0.21329(14) 0.45383(9) 0.47858(11) 0.0158(2) Uani 1 1 d . . . . .
O1 O 0.42919(10) 0.68172(7) 0.61442(9) 0.02170(19) Uani 1 1 d . . . . .
O2 O -0.05129(11) 0.72449(7) 0.37444(9) 0.0268(2) Uani 1 1 d . . . . .
O3 O 0.14921(13) 0.55922(8) 0.80341(9) 0.0291(2) Uani 1 1 d . . . . .
O4 O 0.26664(11) 0.39065(7) 0.44363(9) 0.0253(2) Uani 1 1 d . . . . .
N1 N 0.35128(11) 0.62352(7) 0.19540(9) 0.01297(19) Uani 1 1 d . . . . .
C11 C 0.44746(14) 0.67748(9) 0.13900(12) 0.0184(2) Uani 1 1 d . . . . .
H11A H 0.4301 0.6478 0.0586 0.022 Uiso 1 1 calc R U . . .
H11B H 0.4118 0.7455 0.1240 0.022 Uiso 1 1 calc R U . . .
C12 C 0.61721(15) 0.67737(11) 0.21635(15) 0.0280(3) Uani 1 1 d . . . . .
H12A H 0.6367 0.7107 0.2941 0.042 Uiso 1 1 calc R U . . .
H12B H 0.6710 0.7110 0.1723 0.042 Uiso 1 1 calc R U . . .
H12C H 0.6538 0.6103 0.2328 0.042 Uiso 1 1 calc R U . . .
C13 C 0.40040(14) 0.51794(9) 0.22079(11) 0.0160(2) Uani 1 1 d . . . . .
H13A H 0.5042 0.5159 0.2864 0.019 Uiso 1 1 calc R U . . .
H13B H 0.3308 0.4848 0.2521 0.019 Uiso 1 1 calc R U . . .
C14 C 0.40193(18) 0.46158(10) 0.11149(13) 0.0244(3) Uani 1 1 d . . . . .
H14A H 0.3018 0.4667 0.0436 0.037 Uiso 1 1 calc R U . . .
H14B H 0.4247 0.3933 0.1341 0.037 Uiso 1 1 calc R U . . .
H14C H 0.4803 0.4884 0.0861 0.037 Uiso 1 1 calc R U . . .
C15 C 0.37121(14) 0.66608(9) 0.31915(11) 0.0168(2) Uani 1 1 d . . . . .
H15A H 0.3073 0.6285 0.3522 0.020 Uiso 1 1 calc R U . . .
H15B H 0.4790 0.6575 0.3762 0.020 Uiso 1 1 calc R U . . .
C16 C 0.33029(17) 0.77252(10) 0.31766(12) 0.0240(3) Uani 1 1 d . . . . .
H16A H 0.3976 0.8113 0.2906 0.036 Uiso 1 1 calc R U . . .
H16B H 0.3429 0.7927 0.4003 0.036 Uiso 1 1 calc R U . . .
H16C H 0.2239 0.7823 0.2611 0.036 Uiso 1 1 calc R U . . .
C17 C 0.18683(13) 0.63264(9) 0.10391(11) 0.0156(2) Uani 1 1 d . . . . .
H17A H 0.1599 0.7023 0.0920 0.019 Uiso 1 1 calc R U . . .
H17B H 0.1795 0.6063 0.0241 0.019 Uiso 1 1 calc R U . . .
C18 C 0.07083(15) 0.58111(10) 0.14093(12) 0.0215(3) Uani 1 1 d . . . . .
H18A H 0.0917 0.5113 0.1472 0.032 Uiso 1 1 calc R U . . .
H18B H -0.0321 0.5929 0.0791 0.032 Uiso 1 1 calc R U . . .
H18C H 0.0779 0.6058 0.2204 0.032 Uiso 1 1 calc R U . . .

loop_
_atom_site_aniso_label
_atom_site_aniso_U_11
_atom_site_aniso_U_22
_atom_site_aniso_U_33
_atom_site_aniso_U_23
_atom_site_aniso_U_13
_atom_site_aniso_U_12
Ru1 0.01100(5) 0.00987(5) 0.01023(5) -0.00065(3) 0.00414(4) -0.00127(3)
C1 0.0172(6) 0.0138(5) 0.0126(5) 0.0002(4) 0.0059(4) 0.0014(5)
C2 0.0144(5) 0.0161(6) 0.0169(6) -0.0017(5) 0.0054(4) -0.0042(5)
C3 0.0163(6) 0.0171(6) 0.0189(6) 0.0001(5) 0.0074(5) -0.0032(5)
C4 0.0144(5) 0.0153(6) 0.0165(6) -0.0018(5) 0.0050(5) -0.0035(4)
O1 0.0180(4) 0.0236(5) 0.0222(5) -0.0018(4) 0.0064(4) -0.0076(4)
O2 0.0237(5) 0.0209(5) 0.0293(5) 0.0085(4) 0.0035(4) 0.0008(4)
O3 0.0359(6) 0.0376(6) 0.0172(5) -0.0034(4) 0.0142(4) -0.0098(5)
O4 0.0218(5) 0.0228(5) 0.0322(5) -0.0120(4) 0.0113(4) -0.0010(4)
N1 0.0131(5) 0.0130(5) 0.0129(5) 0.0033(4) 0.0052(4) 0.0011(4)
C11 0.0187(6) 0.0161(6) 0.0234(6) 0.0078(5) 0.0116(5) 0.0006(5)
C12 0.0170(6) 0.0241(7) 0.0426(8) 0.0143(6) 0.0113(6) 0.0010(5)
C13 0.0188(6) 0.0114(5) 0.0190(6) 0.0044(5) 0.0086(5) 0.0016(5)
C14 0.0350(8) 0.0163(6) 0.0266(7) 0.0023(5) 0.0172(6) 0.0047(6)
C15 0.0200(6) 0.0160(6) 0.0121(5) 0.0002(4) 0.0039(4) 0.0005(5)
C16 0.0312(7) 0.0194(6) 0.0182(6) -0.0026(5) 0.0063(5) 0.0034(6)
C17 0.0144(5) 0.0175(6) 0.0125(5) 0.0015(4) 0.0028(4) 0.0010(5)
C18 0.0167(6) 0.0273(7) 0.0199(6) 0.0003(5) 0.0066(5) -0.0033(5)

loop_
_atom_type_symbol
_atom_type_description
_atom_type_scat_dispersion_real
_atom_type_scat_dispersion_imag
_atom_type_scat_source
C C 0.0033 0.0016 'International Tables Vol C Tables 4.2.6.8 and 6.1.1.4'
H H 0.0000 0.0000 'International Tables Vol C Tables 4.2.6.8 and 6.1.1.4'
N N 0.0061 0.0033 'International Tables Vol C Tables 4.2.6.8 and 6.1.1.4'
O O 0.0106 0.0060 'International Tables Vol C Tables 4.2.6.8 and 6.1.1.4'
Ru Ru -1.2594 0.8363 'International Tables Vol C Tables 4.2.6.8 and 6.1.1.4'

loop_
_geom_angle_atom_site_label_1
_geom_angle_atom_site_label_2
_geom_angle_atom_site_label_3
_geom_angle
_geom_angle_site_symmetry_1
_geom_angle_site_symmetry_3
_geom_angle_publ_flag
C1 Ru1 C4 96.33(5) . . ?
C1 Ru1 C3 94.78(5) . . ?
C4 Ru1 C3 120.69(5) . . ?
C1 Ru1 C2 93.96(5) . . ?
C4 Ru1 C2 121.41(5) . . ?
C3 Ru1 C2 115.60(5) . . ?
C1 Ru1 Ru1 177.20(4) . 3_566 ?
C4 Ru1 Ru1 81.14(4) . 3_566 ?
C3 Ru1 Ru1 87.56(4) . 3_566 ?
C2 Ru1 Ru1 86.39(4) . 3_566 ?
O1 C1 Ru1 179.04(11) . . ?
O2 C2 Ru1 174.09(11) . . ?
O3 C3 Ru1 174.59(11) . . ?
O4 C4 Ru1 175.83(11) . . ?
C17 N1 C15 111.13(9) . . ?
C17 N1 C13 111.76(9) . . ?
C15 N1 C13 105.39(9) . . ?
C17 N1 C11 105.91(9) . . ?
C15 N1 C11 111.49(10) . . ?
C13 N1 C11 111.28(9) . . ?
C12 C11 N1 114.59(10) . . ?
C12 C11 H11A 108.6 . . ?
N1 C11 H11A 108.6 . . ?
C12 C11 H11B 108.6 . . ?
N1 C11 H11B 108.6 . . ?
H11A C11 H11B 107.6 . . ?
C11 C12 H12A 109.5 . . ?
C11 C12 H12B 109.5 . . ?
H12A C12 H12B 109.5 . . ?
C11 C12 H12C 109.5 . . ?
H12A C12 H12C 109.5 . . ?
H12B C12 H12C 109.5 . . ?
C14 C13 N1 115.21(10) . . ?
C14 C13 H13A 108.5 . . ?
N1 C13 H13A 108.5 . . ?
C14 C13 H13B 108.5 . . ?
N1 C13 H13B 108.5 . . ?
H13A C13 H13B 107.5 . . ?
C13 C14 H14A 109.5 . . ?
C13 C14 H14B 109.5 . . ?
H14A C14 H14B 109.5 . . ?
C13 C14 H14C 109.5 . . ?
H14A C14 H14C 109.5 . . ?
H14B C14 H14C 109.5 . . ?
C16 C15 N1 115.31(10) . . ?
C16 C15 H15A 108.4 . . ?
N1 C15 H15A 108.4 . . ?
C16 C15 H15B 108.4 . . ?
N1 C15 H15B 108.4 . . ?
H15A C15 H15B 107.5 . . ?
C15 C16 H16A 109.5 . . ?
C15 C16 H16B 109.5 . . ?
H16A C16 H16B 109.5 . . ?
C15 C16 H16C 109.5 . . ?
H16A C16 H16C 109.5 . . ?
H16B C16 H16C 109.5 . . ?
C18 C17 N1 114.69(10) . . ?
C18 C17 H17A 108.6 . . ?
N1 C17 H17A 108.6 . . ?
C18 C17 H17B 108.6 . . ?
N1 C17 H17B 108.6 . . ?
H17A C17 H17B 107.6 . . ?
C17 C18 H18A 109.5 . . ?
C17 C18 H18B 109.5 . . ?
H18A C18 H18B 109.5 . . ?
C17 C18 H18C 109.5 . . ?
H18A C18 H18C 109.5 . . ?
H18B C18 H18C 109.5 . . ?

loop_
_geom_bond_atom_site_label_1
_geom_bond_atom_site_label_2
_geom_bond_distance
_geom_bond_site_symmetry_2
_geom_bond_publ_flag
Ru1 C1 1.8758(12) . ?
Ru1 C4 1.9095(12) . ?
Ru1 C3 1.9214(13) . ?
Ru1 C2 1.9293(13) . ?
Ru1 Ru1 2.9857(2) 3_566 ?
C1 O1 1.1566(15) . ?
C2 O2 1.1509(16) . ?
C3 O3 1.1583(16) . ?
C4 O4 1.1635(16) . ?
N1 C17 1.5206(15) . ?
N1 C15 1.5221(15) . ?
N1 C13 1.5224(15) . ?
N1 C11 1.5231(14) . ?
C11 C12 1.5135(18) . ?
C11 H11A 0.9900 . ?
C11 H11B 0.9900 . ?
C12 H12A 0.9800 . ?
C12 H12B 0.9800 . ?
C12 H12C 0.9800 . ?
C13 C14 1.5165(18) . ?
C13 H13A 0.9900 . ?
C13 H13B 0.9900 . ?
C14 H14A 0.9800 . ?
C14 H14B 0.9800 . ?
C14 H14C 0.9800 . ?
C15 C16 1.5167(18) . ?
C15 H15A 0.9900 . ?
C15 H15B 0.9900 . ?
C16 H16A 0.9800 . ?
C16 H16B 0.9800 . ?
C16 H16C 0.9800 . ?
C17 C18 1.5157(17) . ?
C17 H17A 0.9900 . ?
C17 H17B 0.9900 . ?
C18 H18A 0.9800 . ?
C18 H18B 0.9800 . ?
C18 H18C 0.9800 . ?
